data_7061189
loop_
_publ_author_name
'Li, Haibo'
'Wang, Yanna'
'Wei, Zhenghe'
'Xia, Lianghong'
'Li, Zhimin'
'Zhang, Tonglai'

_publ_section_title
;
 Alkaline metal and alkaline earth metal salts of
 di(1H-tetrazol-5-yl)methanone (DTO): energetic catalysts for ammonium
 perchlorate decomposition
;
_journal_issue 9
_journal_name_full 'New Journal of Chemistry'
_journal_page_first 4462
_journal_page_last 4469
_journal_paper_doi 10.1039/D1NJ04594F
_journal_volume 46
_journal_year 2022
_chemical_formula_moiety 'C3 H6 N8 Na2 O4'
_chemical_formula_sum 'C3 H6 N8 Na2 O4'
_chemical_formula_weight 264.14
_space_group_crystal_system triclinic
_space_group_IT_number 2
_space_group_name_Hall '-P 1'
_space_group_name_H-M_alt 'P -1'
_atom_sites_solution_hydrogens difmap
_atom_sites_solution_primary dual
_audit_creation_date 2018-01-03
_audit_creation_method
;
Olex2 1.2
(compiled 2017.08.10 svn.r3458 for OlexSys, GUI svn.r5381)
;
_audit_update_record
;
2022-01-03 deposited with the CCDC.	2022-01-11 downloaded from the CCDC.
;
_cell_angle_alpha 102.33(3)
_cell_angle_beta 90.26(3)
_cell_angle_gamma 105.15(3)
_cell_formula_units_Z 2
_cell_length_a 6.5949(13)
_cell_length_b 8.7129(17)
_cell_length_c 9.1609(18)
_cell_measurement_reflns_used 1820
_cell_measurement_temperature 153(2)
_cell_measurement_theta_max 27.4623
_cell_measurement_theta_min 2.2804
_cell_volume 495.36(19)
_computing_cell_refinement 'CrystalClear (Rigaku Inc., 2008)'
_computing_data_collection 'CrystalClear (Rigaku Inc., 2008)'
_computing_data_reduction 'CrystalClear (Rigaku Inc., 2008)'
_computing_molecular_graphics 'Olex2 (Dolomanov et al., 2009)'
_computing_publication_material 'Olex2 (Dolomanov et al., 2009)'
_computing_structure_refinement 'XL (Sheldrick, 2008)'
_computing_structure_solution 'ShelXT (Sheldrick, 2015)'
_diffrn_ambient_temperature 153.15
_diffrn_measured_fraction_theta_full 0.978
_diffrn_measured_fraction_theta_max 0.968
_diffrn_measurement_device_type 'multiwire proportional'
_diffrn_measurement_method 'phi and omega scans'
_diffrn_radiation_monochromator graphite
_diffrn_radiation_type MoK\a
_diffrn_radiation_wavelength 0.71073
_diffrn_reflns_av_R_equivalents 0.0348
_diffrn_reflns_av_unetI/netI 0.0360
_diffrn_reflns_Laue_measured_fraction_full 0.978
_diffrn_reflns_Laue_measured_fraction_max 0.968
_diffrn_reflns_limit_h_max 8
_diffrn_reflns_limit_h_min -7
_diffrn_reflns_limit_k_max 9
_diffrn_reflns_limit_k_min -11
_diffrn_reflns_limit_l_max 11
_diffrn_reflns_limit_l_min -10
_diffrn_reflns_number 3918
_diffrn_reflns_point_group_measured_fraction_full 0.978
_diffrn_reflns_point_group_measured_fraction_max 0.968
_diffrn_reflns_theta_full 25.242
_diffrn_reflns_theta_max 27.475
_diffrn_reflns_theta_min 2.280
_exptl_absorpt_coefficient_mu 0.225
_exptl_absorpt_correction_T_max 1.0000
_exptl_absorpt_correction_T_min 0.7301
_exptl_absorpt_correction_type multi-scan
_exptl_absorpt_process_details 'CrystalClear (Rigaku Inc., 2008)'
_exptl_crystal_colour colorless
_exptl_crystal_density_diffrn 1.771
_exptl_crystal_description block
_exptl_crystal_F_000 268
_exptl_crystal_size_max 0.24
_exptl_crystal_size_mid 0.23
_exptl_crystal_size_min 0.21
_refine_diff_density_max 0.327
_refine_diff_density_min -0.349
_refine_diff_density_rms 0.080
_refine_ls_extinction_method none
_refine_ls_goodness_of_fit_ref 1.105
_refine_ls_hydrogen_treatment constr
_refine_ls_matrix_type full
_refine_ls_number_parameters 154
_refine_ls_number_reflns 2206
_refine_ls_number_restraints 0
_refine_ls_restrained_S_all 1.105
_refine_ls_R_factor_all 0.0437
_refine_ls_R_factor_gt 0.0407
_refine_ls_shift/su_max 0.000
_refine_ls_shift/su_mean 0.000
_refine_ls_structure_factor_coef Fsqd
_refine_ls_weighting_details 'w=1/[\s^2^(Fo^2^)+(0.0493P)^2^+0.3870P] where P=(Fo^2^+2Fc^2^)/3'
_refine_ls_weighting_scheme calc
_refine_ls_wR_factor_gt 0.1046
_refine_ls_wR_factor_ref 0.1110
_reflns_Friedel_coverage 0.000
_reflns_number_gt 2067
_reflns_number_total 2206
_reflns_threshold_expression 'I > 2\s(I)'
_cod_data_source_file d1nj04594f2.cif
_cod_data_source_block bwn17286
_cod_depositor_comments 'Adding full bibliography for 7061189--7061194.cif.'
_cod_original_cell_volume 495.34(19)
_cod_database_code 7061189
_shelx_shelxl_version_number 2014/7
_shelx_space_group_comment
;
The symmetry employed for this shelxl refinement is uniquely defined
by the following loop, which should always be used as a source of
symmetry information in preference to the above space-group names.
They are only intended as comments.
;
_shelx_estimated_absorpt_t_max 0.954
_shelx_estimated_absorpt_t_min 0.948
_olex2_refinement_description
;
1. Fixed Uiso
 At 1.2 times of:
  All O(H,H) groups
2.a Riding coordinates:
 O2(H2A,H2B), O3(H3A,H3B), O4(H4A,H4B)
;
_olex2_submission_special_instructions 'No special instructions were received'

loop_
_space_group_symop_operation_xyz
'x, y, z'
'-x, -y, -z'

loop_
_atom_site_label
_atom_site_type_symbol
_atom_site_fract_x
_atom_site_fract_y
_atom_site_fract_z
_atom_site_U_iso_or_equiv
_atom_site_adp_type
_atom_site_occupancy
_atom_site_site_symmetry_order
_atom_site_calc_flag
_atom_site_refinement_flags_posn
_atom_site_refinement_flags_adp
_atom_site_refinement_flags_occupancy
_atom_site_disorder_assembly
_atom_site_disorder_group
Na1 Na 0.08554(12) 0.22564(8) 0.62495(7) 0.01799(19) Uani 1 1 d . . . . .
Na2 Na 0.42389(12) 0.28386(8) 0.93448(8) 0.01795(19) Uani 1 1 d . . . . .
O1 O 0.3888(2) 0.49495(15) 0.18024(13) 0.0186(3) Uani 1 1 d . . . . .
O2 O 0.1240(2) 0.37179(15) 0.87327(14) 0.0197(3) Uani 1 1 d . . . . .
H2A H 0.1459 0.4728 0.8820 0.024 Uiso 1 1 d R . . . .
H2B H 0.0406 0.3551 0.9407 0.024 Uiso 1 1 d R . . . .
O3 O 0.3601(2) 0.11091(15) 0.69970(14) 0.0193(3) Uani 1 1 d . . . . .
H3A H 0.3338 0.0093 0.6692 0.023 Uiso 1 1 d R . . . .
H3B H 0.4636 0.1420 0.6500 0.023 Uiso 1 1 d R . . . .
O4 O 0.7599(2) 0.27392(15) 1.03054(14) 0.0207(3) Uani 1 1 d . . . . .
H4A H 0.7640 0.2760 1.1226 0.025 Uiso 1 1 d R . . . .
H4B H 0.7571 0.1783 0.9865 0.025 Uiso 1 1 d R . . . .
N1 N 0.3098(2) 0.70332(17) 0.43859(16) 0.0172(3) Uani 1 1 d . . . . .
N2 N 0.2761(2) 0.76023(18) 0.58095(17) 0.0181(3) Uani 1 1 d . . . . .
N3 N 0.2290(2) 0.63864(18) 0.65138(16) 0.0177(3) Uani 1 1 d . . . . .
N4 N 0.2307(2) 0.49872(17) 0.55637(16) 0.0153(3) Uani 1 1 d . . . . .
N5 N 0.1765(2) 0.16976(17) 0.36775(16) 0.0158(3) Uani 1 1 d . . . . .
N6 N 0.1495(3) 0.01459(18) 0.29674(17) 0.0181(3) Uani 1 1 d . . . . .
N7 N 0.2066(3) 0.00942(18) 0.15666(17) 0.0196(3) Uani 1 1 d . . . . .
N8 N 0.2720(3) 0.15986(18) 0.13439(16) 0.0181(3) Uani 1 1 d . . . . .
C1 C 0.2812(3) 0.54237(19) 0.42629(18) 0.0131(3) Uani 1 1 d . . . . .
C2 C 0.3126(3) 0.4353(2) 0.28436(18) 0.0139(3) Uani 1 1 d . . . . .
C3 C 0.2521(3) 0.25656(19) 0.26606(18) 0.0136(3) Uani 1 1 d . . . . .

loop_
_atom_site_aniso_label
_atom_site_aniso_U_11
_atom_site_aniso_U_22
_atom_site_aniso_U_33
_atom_site_aniso_U_23
_atom_site_aniso_U_13
_atom_site_aniso_U_12
Na1 0.0248(4) 0.0163(3) 0.0133(3) 0.0051(3) 0.0034(3) 0.0047(3)
Na2 0.0235(4) 0.0172(3) 0.0127(3) 0.0041(3) 0.0024(3) 0.0039(3)
O1 0.0250(7) 0.0167(6) 0.0132(6) 0.0060(5) 0.0033(5) 0.0021(5)
O2 0.0245(7) 0.0158(6) 0.0177(6) 0.0020(5) 0.0062(5) 0.0048(5)
O3 0.0238(7) 0.0148(6) 0.0179(6) 0.0023(5) 0.0056(5) 0.0036(5)
O4 0.0287(7) 0.0177(6) 0.0152(6) 0.0026(5) 0.0035(5) 0.0064(5)
N1 0.0212(8) 0.0136(7) 0.0163(7) 0.0033(5) 0.0030(6) 0.0040(6)
N2 0.0218(8) 0.0148(7) 0.0171(7) 0.0020(5) 0.0040(6) 0.0052(6)
N3 0.0208(8) 0.0165(7) 0.0143(7) 0.0013(5) 0.0009(6) 0.0041(6)
N4 0.0175(7) 0.0151(7) 0.0128(6) 0.0014(5) 0.0010(5) 0.0049(5)
N5 0.0205(8) 0.0136(7) 0.0140(7) 0.0048(5) 0.0039(5) 0.0044(6)
N6 0.0241(8) 0.0143(7) 0.0160(7) 0.0037(5) 0.0047(6) 0.0048(6)
N7 0.0269(8) 0.0150(7) 0.0161(7) 0.0036(5) 0.0052(6) 0.0040(6)
N8 0.0260(8) 0.0140(7) 0.0135(7) 0.0027(5) 0.0039(6) 0.0043(6)
C1 0.0135(8) 0.0132(7) 0.0132(7) 0.0039(6) 0.0001(6) 0.0038(6)
C2 0.0141(8) 0.0148(8) 0.0126(7) 0.0033(6) -0.0001(6) 0.0033(6)
C3 0.0160(8) 0.0136(8) 0.0113(7) 0.0032(6) 0.0024(6) 0.0037(6)

loop_
_atom_type_symbol
_atom_type_description
_atom_type_scat_dispersion_real
_atom_type_scat_dispersion_imag
_atom_type_scat_source
C C 0.0033 0.0016 'International Tables Vol C Tables 4.2.6.8 and 6.1.1.4'
H H 0.0000 0.0000 'International Tables Vol C Tables 4.2.6.8 and 6.1.1.4'
N N 0.0061 0.0033 'International Tables Vol C Tables 4.2.6.8 and 6.1.1.4'
Na Na 0.0362 0.0249 'International Tables Vol C Tables 4.2.6.8 and 6.1.1.4'
O O 0.0106 0.0060 'International Tables Vol C Tables 4.2.6.8 and 6.1.1.4'

loop_
_geom_angle_atom_site_label_1
_geom_angle_atom_site_label_2
_geom_angle_atom_site_label_3
_geom_angle
_geom_angle_site_symmetry_1
_geom_angle_site_symmetry_3
_geom_angle_publ_flag
Na2 Na1 Na1 115.34(4) . 2_556 ?
O2 Na1 Na1 142.09(5) . 2_556 ?
O2 Na1 Na2 43.77(4) . . ?
O2 Na1 O3 85.09(6) . . ?
O2 Na1 N1 94.09(6) . 2_566 ?
O2 Na1 N4 86.39(6) . . ?
O2 Na1 N5 155.37(6) . . ?
O2 Na1 N6 89.36(6) . 2_556 ?
O3 Na1 Na1 78.15(5) . 2_556 ?
O3 Na1 Na2 41.76(4) . . ?
O3 Na1 N1 165.96(5) . 2_566 ?
O3 Na1 N4 113.11(6) . . ?
O3 Na1 N6 82.28(5) . 2_556 ?
N1 Na1 Na1 94.32(5) 2_566 2_556 ?
N1 Na1 Na2 137.42(4) 2_566 . ?
N4 Na1 Na1 131.47(5) . 2_556 ?
N4 Na1 Na2 98.73(5) . . ?
N4 Na1 N1 80.78(5) . 2_566 ?
N5 Na1 Na1 59.39(5) . 2_556 ?
N5 Na1 Na2 125.18(5) . . ?
N5 Na1 O3 90.66(6) . . ?
N5 Na1 N1 95.69(6) . 2_566 ?
N5 Na1 N4 73.00(6) . . ?
N5 Na1 N6 114.13(6) . 2_556 ?
N6 Na1 Na1 55.05(4) 2_556 2_556 ?
N6 Na1 Na2 89.05(5) 2_556 . ?
N6 Na1 N1 83.69(6) 2_556 2_566 ?
N6 Na1 N4 163.55(6) 2_556 . ?
Na1 Na2 Na2 103.04(4) . 2_667 ?
Na1 Na2 H4B 134.6 . . ?
Na2 Na2 H4B 106.9 2_667 . ?
O1 Na2 Na1 118.62(5) 1_556 . ?
O1 Na2 Na1 79.17(5) 2_666 . ?
O1 Na2 Na2 43.27(4) 1_556 2_667 ?
O1 Na2 Na2 47.72(4) 2_666 2_667 ?
O1 Na2 O1 91.00(5) 2_666 1_556 ?
O1 Na2 H4B 96.7 2_666 . ?
O1 Na2 H4B 106.5 1_556 . ?
O2 Na2 Na1 42.21(4) . . ?
O2 Na2 Na2 74.84(5) . 2_667 ?
O2 Na2 O1 76.57(5) . 1_556 ?
O2 Na2 O1 82.49(5) . 2_666 ?
O2 Na2 O4 164.11(5) . . ?
O2 Na2 H4B 176.8 . . ?
O2 Na2 N8 96.40(6) . 1_556 ?
O3 Na2 Na1 44.75(4) . . ?
O3 Na2 Na2 134.12(5) . 2_667 ?
O3 Na2 O1 89.06(5) . 2_666 ?
O3 Na2 O1 162.91(6) . 1_556 ?
O3 Na2 O2 86.50(6) . . ?
O3 Na2 O4 106.29(6) . . ?
O3 Na2 H4B 90.4 . . ?
O3 Na2 N8 114.52(6) . 1_556 ?
O4 Na2 Na1 147.86(4) . . ?
O4 Na2 Na2 89.37(5) . 2_667 ?
O4 Na2 O1 88.24(6) . 2_666 ?
O4 Na2 O1 90.79(6) . 1_556 ?
O4 Na2 H4B 18.1 . . ?
O4 Na2 N8 86.93(6) . 1_556 ?
N8 Na2 Na1 115.67(5) 1_556 . ?
N8 Na2 Na2 109.04(5) 1_556 2_667 ?
N8 Na2 O1 65.93(5) 1_556 1_556 ?
N8 Na2 O1 156.33(6) 1_556 2_666 ?
N8 Na2 H4B 85.6 1_556 . ?
Na2 O1 Na2 89.00(5) 2_666 1_554 ?
C2 O1 Na2 115.56(11) . 1_554 ?
C2 O1 Na2 154.83(11) . 2_666 ?
Na1 O2 Na2 94.02(6) . . ?
Na1 O2 H2A 113.5 . . ?
Na1 O2 H2B 127.1 . . ?
Na2 O2 H2A 115.3 . . ?
Na2 O2 H2B 105.8 . . ?
H2A O2 H2B 101.4 . . ?
Na1 O3 H3A 113.7 . . ?
Na1 O3 H3B 106.0 . . ?
Na2 O3 Na1 93.49(6) . . ?
Na2 O3 H3A 133.8 . . ?
Na2 O3 H3B 107.0 . . ?
H3A O3 H3B 100.6 . . ?
Na2 O4 H4A 113.1 . . ?
Na2 O4 H4B 98.9 . . ?
H4A O4 H4B 106.3 . . ?
N2 N1 Na1 84.04(10) . 2_566 ?
N2 N1 C1 104.65(14) . . ?
C1 N1 Na1 110.89(11) . 2_566 ?
N3 N2 N1 109.60(14) . . ?
N2 N3 N4 109.74(14) . . ?
N3 N4 Na1 121.24(11) . . ?
N3 N4 C1 104.27(14) . . ?
C1 N4 Na1 133.21(11) . . ?
N6 N5 Na1 118.28(11) . . ?
N6 N5 C3 104.81(13) . . ?
C3 N5 Na1 136.91(11) . . ?
N5 N6 Na1 124.85(11) . 2_556 ?
N7 N6 Na1 122.65(11) . 2_556 ?
N7 N6 N5 109.12(14) . . ?
N8 N7 N6 109.84(14) . . ?
N7 N8 Na2 136.39(12) . 1_554 ?
N7 N8 C3 104.53(14) . . ?
C3 N8 Na2 118.93(11) . 1_554 ?
N1 C1 C2 121.26(15) . . ?
N4 C1 N1 111.73(15) . . ?
N4 C1 C2 126.97(15) . . ?
O1 C2 C1 120.10(15) . . ?
O1 C2 C3 119.42(15) . . ?
C3 C2 C1 120.48(14) . . ?
N5 C3 N8 111.70(14) . . ?
N5 C3 C2 128.21(15) . . ?
N8 C3 C2 120.09(15) . . ?

loop_
_geom_bond_atom_site_label_1
_geom_bond_atom_site_label_2
_geom_bond_distance
_geom_bond_site_symmetry_2
_geom_bond_publ_flag
Na1 Na1 3.973(2) 2_556 ?
Na1 Na2 3.4660(15) . ?
Na1 O2 2.3343(16) . ?
Na1 O3 2.4445(16) . ?
Na1 N1 2.9158(18) 2_566 ?
Na1 N4 2.5349(17) . ?
Na1 N5 2.4133(17) . ?
Na1 N6 2.5007(18) 2_556 ?
Na2 Na2 3.5659(18) 2_667 ?
Na2 O1 2.6388(17) 1_556 ?
Na2 O1 2.4448(16) 2_666 ?
Na2 O2 2.4036(16) . ?
Na2 O3 2.3129(16) . ?
Na2 O4 2.4097(17) . ?
Na2 H4B 2.6712 . ?
Na2 N8 2.4126(17) 1_556 ?
O1 Na2 2.6389(17) 1_554 ?
O1 Na2 2.4448(16) 2_666 ?
O1 C2 1.230(2) . ?
O2 H2A 0.8401 . ?
O2 H2B 0.8400 . ?
O3 H3A 0.8401 . ?
O3 H3B 0.8400 . ?
O4 H4A 0.8400 . ?
O4 H4B 0.8400 . ?
N1 Na1 2.9158(18) 2_566 ?
N1 N2 1.334(2) . ?
N1 C1 1.345(2) . ?
N2 N3 1.325(2) . ?
N3 N4 1.341(2) . ?
N4 C1 1.344(2) . ?
N5 N6 1.334(2) . ?
N5 C3 1.340(2) . ?
N6 Na1 2.5007(18) 2_556 ?
N6 N7 1.334(2) . ?
N7 N8 1.329(2) . ?
N8 Na2 2.4126(17) 1_554 ?
N8 C3 1.344(2) . ?
C1 C2 1.479(2) . ?
C2 C3 1.475(2) . ?

loop_
_geom_torsion_atom_site_label_1
_geom_torsion_atom_site_label_2
_geom_torsion_atom_site_label_3
_geom_torsion_atom_site_label_4
_geom_torsion
_geom_torsion_site_symmetry_1
_geom_torsion_site_symmetry_2
_geom_torsion_site_symmetry_3
_geom_torsion_site_symmetry_4
_geom_torsion_publ_flag
Na1 N1 N2 N3 109.99(13) 2_566 . . . ?
Na1 N1 C1 N4 -88.97(14) 2_566 . . . ?
Na1 N1 C1 C2 93.14(16) 2_566 . . . ?
Na1 N4 C1 N1 166.52(12) . . . . ?
Na1 N4 C1 C2 -15.7(3) . . . . ?
Na1 N5 N6 Na1 19.91(18) . . . 2_556 ?
Na1 N5 N6 N7 179.48(11) . . . . ?
Na1 N5 C3 N8 -179.45(13) . . . . ?
Na1 N5 C3 C2 1.0(3) . . . . ?
Na1 N6 N7 N8 160.32(12) 2_556 . . . ?
Na2 O1 C2 C1 -178.63(11) 1_554 . . . ?
Na2 O1 C2 C1 14.9(4) 2_666 . . . ?
Na2 O1 C2 C3 -165.3(2) 2_666 . . . ?
Na2 O1 C2 C3 1.1(2) 1_554 . . . ?
Na2 N8 C3 N5 -176.47(11) 1_554 . . . ?
Na2 N8 C3 C2 3.1(2) 1_554 . . . ?
O1 C2 C3 N5 176.64(17) . . . . ?
O1 C2 C3 N8 -2.9(3) . . . . ?
N1 N2 N3 N4 0.0(2) . . . . ?
N1 C1 C2 O1 8.4(3) . . . . ?
N1 C1 C2 C3 -171.35(15) . . . . ?
N2 N1 C1 N4 0.17(19) . . . . ?
N2 N1 C1 C2 -177.72(15) . . . . ?
N2 N3 N4 Na1 -168.57(11) . . . . ?
N2 N3 N4 C1 0.11(19) . . . . ?
N3 N4 C1 N1 -0.18(19) . . . . ?
N3 N4 C1 C2 177.57(16) . . . . ?
N4 C1 C2 O1 -169.14(16) . . . . ?
N4 C1 C2 C3 11.1(3) . . . . ?
N5 N6 N7 N8 0.2(2) . . . . ?
N6 N5 C3 N8 0.2(2) . . . . ?
N6 N5 C3 C2 -179.34(16) . . . . ?
N6 N7 N8 Na2 175.34(13) . . . 1_554 ?
N6 N7 N8 C3 -0.1(2) . . . . ?
N7 N8 C3 N5 -0.1(2) . . . . ?
N7 N8 C3 C2 179.51(15) . . . . ?
C1 N1 N2 N3 -0.09(19) . . . . ?
C1 C2 C3 N5 -3.6(3) . . . . ?
C1 C2 C3 N8 176.90(15) . . . . ?
C3 N5 N6 Na1 -159.81(12) . . . 2_556 ?
C3 N5 N6 N7 -0.25(19) . . . . ?
